data_2239106
loop_
_publ_author_name
'Haehnel, Martin'
'Spannenberg, Anke'
'Rosenthal, Uwe'

_publ_section_title
;
 Bis(\m~2~-isopropylimido-\k^2^<i>N</i>:<i>N</i>)bis[(\h^5^-cyclopentadienyl)(ethenolato-\k<i>O</i>)titanium(IV)]
;
_journal_issue 1
_journal_name_full 'Acta Crystallographica Section E'
_journal_page_first m16
_journal_paper_doi 10.1107/S1600536813033072
_journal_volume 70
_journal_year 2014
_chemical_formula_iupac '[Ti2 (C5 H5)2 (C3 H7 N)2 (C2 H3 O)2]'
_chemical_formula_moiety 'C20 H30 N2 O2 Ti2'
_chemical_formula_sum 'C20 H30 N2 O2 Ti2'
_chemical_formula_weight 426.26
_chemical_name_systematic
Bis(\m~2~-isopropylimido-\k^2^<i>N</i>:<i>N</i>)bis[(\h^5^-cyclopentadienyl)(ethenolato-\k<i>O</i>)titanium(IV)]
_space_group_IT_number 14
_space_group_name_Hall '-P 2yn'
_symmetry_cell_setting monoclinic
_symmetry_space_group_name_Hall '-P 2yn'
_symmetry_space_group_name_H-M 'P 1 21/n 1'
_atom_sites_solution_hydrogens geom
_atom_sites_solution_primary direct
_atom_sites_solution_secondary difmap
_audit_creation_method SHELXL-97
_cell_angle_alpha 90.00
_cell_angle_beta 106.593(2)
_cell_angle_gamma 90.00
_cell_formula_units_Z 4
_cell_length_a 13.8746(4)
_cell_length_b 9.7484(2)
_cell_length_c 16.3264(4)
_cell_measurement_reflns_used 4113
_cell_measurement_temperature 150(2)
_cell_measurement_theta_max 29.5
_cell_measurement_theta_min 2.53
_cell_volume 2116.27(9)
_computing_cell_refinement 'X-AREA (Stoe & Cie, 2005)'
_computing_data_collection 'X-AREA (Stoe & Cie, 2005)'
_computing_data_reduction 'X-AREA (Stoe & Cie, 2005)'
_computing_molecular_graphics 'XP in SHELXTL (Sheldrick, 2008)'
_computing_publication_material 'SHELXTL (Sheldrick, 2008)'
_computing_structure_refinement 'SHELXL97 (Sheldrick, 2008)'
_computing_structure_solution 'SHELXS97 (Sheldrick, 2008)'
_diffrn_ambient_temperature 150(2)
_diffrn_measured_fraction_theta_full 0.998
_diffrn_measured_fraction_theta_max 0.998
_diffrn_measurement_device_type 'Stoe IPDS II'
_diffrn_measurement_method 'omega scans'
_diffrn_radiation_monochromator graphite
_diffrn_radiation_source 'fine-focus sealed tube'
_diffrn_radiation_type MoK\a
_diffrn_radiation_wavelength 0.71073
_diffrn_reflns_av_R_equivalents 0.0307
_diffrn_reflns_av_sigmaI/netI 0.0140
_diffrn_reflns_limit_h_max 17
_diffrn_reflns_limit_h_min -17
_diffrn_reflns_limit_k_max 12
_diffrn_reflns_limit_k_min -12
_diffrn_reflns_limit_l_max 20
_diffrn_reflns_limit_l_min -20
_diffrn_reflns_number 32869
_diffrn_reflns_theta_full 27.00
_diffrn_reflns_theta_max 27.00
_diffrn_reflns_theta_min 1.70
_diffrn_standards_number 0
_exptl_absorpt_coefficient_mu 0.770
_exptl_absorpt_correction_type none
_exptl_crystal_colour brown
_exptl_crystal_density_diffrn 1.338
_exptl_crystal_density_method 'not measured'
_exptl_crystal_description prism
_exptl_crystal_F_000 896
_exptl_crystal_size_max 0.50
_exptl_crystal_size_mid 0.40
_exptl_crystal_size_min 0.25
_refine_diff_density_max 0.410
_refine_diff_density_min -0.365
_refine_ls_extinction_method none
_refine_ls_goodness_of_fit_ref 1.050
_refine_ls_hydrogen_treatment constr
_refine_ls_matrix_type full
_refine_ls_number_parameters 239
_refine_ls_number_reflns 4625
_refine_ls_number_restraints 0
_refine_ls_restrained_S_all 1.050
_refine_ls_R_factor_all 0.0261
_refine_ls_R_factor_gt 0.0238
_refine_ls_shift/su_max 0.002
_refine_ls_shift/su_mean 0.000
_refine_ls_structure_factor_coef Fsqd
_refine_ls_weighting_details 'calc w=1/[\s^2^(Fo^2^)+(0.0485P)^2^+0.2691P] where P=(Fo^2^+2Fc^2^)/3'
_refine_ls_weighting_scheme calc
_refine_ls_wR_factor_gt 0.0684
_refine_ls_wR_factor_ref 0.0693
_reflns_number_gt 4211
_reflns_number_total 4625
_reflns_threshold_expression I>2\s(I)
_cod_data_source_file pk2508sup1.cf
_cod_data_source_block I
_cod_original_sg_symbol_H-M 'P 21/n'
_cod_database_code 2239106
_cod_database_fobs_code 2239106

loop_
_symmetry_equiv_pos_as_xyz
'x, y, z'
'-x+1/2, y+1/2, -z+1/2'
'-x, -y, -z'
'x-1/2, -y-1/2, z-1/2'

loop_
_atom_site_type_symbol
_atom_site_label
_atom_site_fract_x
_atom_site_fract_y
_atom_site_fract_z
_atom_site_U_iso_or_equiv
_atom_site_adp_type
_atom_site_calc_flag
_atom_site_refinement_flags
_atom_site_occupancy
_atom_site_symmetry_multiplicity
C C1 1.00508(9) 0.81266(12) 0.07526(8) 0.0264(2) Uani d . 1 1
H H1 1.0139 0.8211 0.0199 0.032 Uiso calc R 1 1
C C2 1.04722(11) 0.90582(14) 0.13237(9) 0.0398(3) Uani d . 1 1
H H2A 1.0400 0.9008 0.1884 0.048 Uiso calc R 1 1
H H2B 1.0849 0.9783 0.1176 0.048 Uiso calc R 1 1
C C3 1.10447(9) 0.42926(12) 0.16322(7) 0.0237(2) Uani d . 1 1
H H3 1.0485 0.4372 0.1903 0.028 Uiso calc R 1 1
C C4 1.14785(12) 0.28630(14) 0.18057(9) 0.0406(3) Uani d . 1 1
H H4A 1.0950 0.2187 0.1567 0.061 Uiso calc R 1 1
H H4B 1.1743 0.2723 0.2424 0.061 Uiso calc R 1 1
H H4C 1.2023 0.2753 0.1539 0.061 Uiso calc R 1 1
C C5 1.18229(11) 0.53813(14) 0.20265(8) 0.0344(3) Uani d . 1 1
H H5A 1.2402 0.5285 0.1801 0.052 Uiso calc R 1 1
H H5B 1.2043 0.5268 0.2649 0.052 Uiso calc R 1 1
H H5C 1.1526 0.6294 0.1884 0.052 Uiso calc R 1 1
C C6 0.83879(9) 0.43737(12) 0.13292(7) 0.0252(2) Uani d . 1 1
H H6 0.8677 0.4425 0.1931 0.030 Uiso calc R 1 1
C C7 0.77320(9) 0.53364(12) 0.08185(8) 0.0273(2) Uani d . 1 1
H H7 0.7498 0.6153 0.1015 0.033 Uiso calc R 1 1
C C8 0.74794(9) 0.48839(13) -0.00364(8) 0.0273(2) Uani d . 1 1
H H8 0.7049 0.5344 -0.0516 0.033 Uiso calc R 1 1
C C9 0.79764(8) 0.36312(12) -0.00555(7) 0.0249(2) Uani d . 1 1
H H9 0.7938 0.3094 -0.0549 0.030 Uiso calc R 1 1
C C10 0.85404(8) 0.33132(12) 0.07872(7) 0.0241(2) Uani d . 1 1
H H10 0.8951 0.2525 0.0961 0.029 Uiso calc R 1 1
C C11 0.49256(11) -0.21964(14) 0.14913(8) 0.0350(3) Uani d . 1 1
H H11 0.4293 -0.2371 0.1088 0.042 Uiso calc R 1 1
C C12 0.54472(15) -0.32585(17) 0.18746(11) 0.0544(4) Uani d . 1 1
H H12A 0.6083 -0.3125 0.2281 0.065 Uiso calc R 1 1
H H12B 0.5188 -0.4160 0.1745 0.065 Uiso calc R 1 1
C C13 0.69659(8) -0.08443(12) 0.03329(7) 0.0232(2) Uani d . 1 1
H H13 0.6907 -0.1851 0.0212 0.028 Uiso calc R 1 1
C C14 0.75543(10) -0.02130(15) -0.02278(9) 0.0331(3) Uani d . 1 1
H H14A 0.7197 -0.0378 -0.0830 0.050 Uiso calc R 1 1
H H14B 0.8224 -0.0631 -0.0093 0.050 Uiso calc R 1 1
H H14C 0.7622 0.0777 -0.0122 0.050 Uiso calc R 1 1
C C15 0.75381(10) -0.06547(16) 0.12745(8) 0.0356(3) Uani d . 1 1
H H15A 0.7647 0.0326 0.1400 0.053 Uiso calc R 1 1
H H15B 0.8189 -0.1123 0.1397 0.053 Uiso calc R 1 1
H H15C 0.7146 -0.1045 0.1631 0.053 Uiso calc R 1 1
C C16 0.59925(10) 0.27006(13) 0.09822(8) 0.0324(3) Uani d . 1 1
H H16 0.6481 0.2876 0.0689 0.039 Uiso calc R 1 1
C C17 0.61833(10) 0.21581(14) 0.18150(8) 0.0344(3) Uani d . 1 1
H H17 0.6823 0.1899 0.2179 0.041 Uiso calc R 1 1
C C18 0.52699(10) 0.20677(13) 0.20118(7) 0.0311(3) Uani d . 1 1
H H18 0.5181 0.1745 0.2535 0.037 Uiso calc R 1 1
C C19 0.45087(9) 0.25346(12) 0.13058(8) 0.0278(2) Uani d . 1 1
H H19 0.3812 0.2576 0.1264 0.033 Uiso calc R 1 1
C C20 0.49548(10) 0.29353(12) 0.06639(8) 0.0290(2) Uani d . 1 1
H H20 0.4614 0.3297 0.0118 0.035 Uiso calc R 1 1
N N1 1.06135(7) 0.44839(9) 0.07062(6) 0.02088(18) Uani d . 1 1
N N2 0.59469(7) -0.02696(9) 0.01025(6) 0.02089(19) Uani d . 1 1
O O1 0.95030(6) 0.70628(8) 0.08943(5) 0.02590(17) Uani d . 1 1
O O2 0.52192(6) -0.08863(9) 0.16262(5) 0.02749(18) Uani d . 1 1
Ti Ti1 0.924511(14) 0.532856(19) 0.036855(12) 0.01873(7) Uani d . 1 1
Ti Ti2 0.520839(14) 0.05278(2) 0.083057(12) 0.01907(7) Uani d . 1 1

loop_
_atom_site_aniso_label
_atom_site_aniso_U_11
_atom_site_aniso_U_22
_atom_site_aniso_U_33
_atom_site_aniso_U_12
_atom_site_aniso_U_13
_atom_site_aniso_U_23
C1 0.0297(6) 0.0218(5) 0.0307(6) -0.0005(4) 0.0136(5) 0.0008(4)
C2 0.0497(8) 0.0313(7) 0.0409(7) -0.0158(6) 0.0170(6) -0.0048(5)
C3 0.0243(5) 0.0265(5) 0.0189(5) 0.0013(4) 0.0038(4) 0.0020(4)
C4 0.0452(8) 0.0312(7) 0.0392(7) 0.0105(6) 0.0020(6) 0.0085(5)
C5 0.0363(7) 0.0388(7) 0.0224(6) -0.0076(5) -0.0010(5) -0.0016(5)
C6 0.0251(5) 0.0286(6) 0.0236(5) -0.0064(4) 0.0095(4) 0.0016(4)
C7 0.0257(6) 0.0252(6) 0.0347(6) -0.0023(4) 0.0143(5) 0.0006(4)
C8 0.0207(5) 0.0302(6) 0.0295(6) -0.0024(4) 0.0049(4) 0.0067(5)
C9 0.0241(5) 0.0252(5) 0.0255(5) -0.0081(4) 0.0073(4) -0.0012(4)
C10 0.0229(5) 0.0214(5) 0.0287(5) -0.0040(4) 0.0085(4) 0.0035(4)
C11 0.0456(7) 0.0327(7) 0.0274(6) -0.0083(5) 0.0115(5) 0.0013(5)
C12 0.0804(12) 0.0327(8) 0.0472(9) 0.0012(8) 0.0135(8) 0.0030(6)
C13 0.0202(5) 0.0248(5) 0.0243(5) 0.0029(4) 0.0056(4) 0.0009(4)
C14 0.0251(6) 0.0422(7) 0.0344(7) 0.0009(5) 0.0125(5) 0.0040(5)
C15 0.0239(6) 0.0536(8) 0.0260(6) 0.0080(5) 0.0018(5) 0.0013(5)
C16 0.0336(6) 0.0290(6) 0.0376(7) -0.0114(5) 0.0151(5) -0.0100(5)
C17 0.0317(6) 0.0356(7) 0.0307(6) -0.0024(5) 0.0006(5) -0.0136(5)
C18 0.0449(7) 0.0275(6) 0.0219(5) 0.0021(5) 0.0112(5) -0.0057(4)
C19 0.0324(6) 0.0229(5) 0.0304(6) 0.0021(4) 0.0128(5) -0.0038(4)
C20 0.0398(7) 0.0203(5) 0.0272(6) -0.0017(5) 0.0102(5) -0.0002(4)
N1 0.0226(4) 0.0200(4) 0.0188(4) -0.0035(3) 0.0040(4) 0.0004(3)
N2 0.0197(4) 0.0225(5) 0.0204(4) 0.0011(3) 0.0057(4) 0.0004(3)
O1 0.0328(4) 0.0215(4) 0.0257(4) -0.0057(3) 0.0119(3) -0.0039(3)
O2 0.0341(4) 0.0281(4) 0.0199(4) -0.0015(3) 0.0071(3) 0.0021(3)
Ti1 0.02048(11) 0.01844(11) 0.01757(11) -0.00347(7) 0.00591(8) -0.00093(6)
Ti2 0.02010(11) 0.02133(11) 0.01558(10) 0.00042(7) 0.00478(8) -0.00092(6)

loop_
_atom_type_symbol
_atom_type_description
_atom_type_scat_dispersion_real
_atom_type_scat_dispersion_imag
_atom_type_scat_source
C C 0.0033 0.0016 'International Tables Vol C Tables 4.2.6.8 and 6.1.1.4'
H H 0.0000 0.0000 'International Tables Vol C Tables 4.2.6.8 and 6.1.1.4'
N N 0.0061 0.0033 'International Tables Vol C Tables 4.2.6.8 and 6.1.1.4'
O O 0.0106 0.0060 'International Tables Vol C Tables 4.2.6.8 and 6.1.1.4'
Ti Ti 0.2776 0.4457 'International Tables Vol C Tables 4.2.6.8 and 6.1.1.4'

loop_
_geom_angle_atom_site_label_1
_geom_angle_atom_site_label_2
_geom_angle_atom_site_label_3
_geom_angle_site_symmetry_1
_geom_angle_site_symmetry_3
_geom_angle
C2 C1 O1 . . 124.77(11)
C2 C1 H1 . . 117.6
O1 C1 H1 . . 117.6
C1 C2 H2A . . 120.0
C1 C2 H2B . . 120.0
H2A C2 H2B . . 120.0
N1 C3 C4 . . 109.44(10)
N1 C3 C5 . . 112.22(9)
C4 C3 C5 . . 111.57(10)
N1 C3 H3 . . 107.8
C4 C3 H3 . . 107.8
C5 C3 H3 . . 107.8
C3 C4 H4A . . 109.5
C3 C4 H4B . . 109.5
H4A C4 H4B . . 109.5
C3 C4 H4C . . 109.5
H4A C4 H4C . . 109.5
H4B C4 H4C . . 109.5
C3 C5 H5A . . 109.5
C3 C5 H5B . . 109.5
H5A C5 H5B . . 109.5
C3 C5 H5C . . 109.5
H5A C5 H5C . . 109.5
H5B C5 H5C . . 109.5
C7 C6 C10 . . 107.71(10)
C7 C6 Ti1 . . 73.25(6)
C10 C6 Ti1 . . 71.67(6)
C7 C6 H6 . . 126.1
C10 C6 H6 . . 126.1
Ti1 C6 H6 . . 120.7
C6 C7 C8 . . 108.34(11)
C6 C7 Ti1 . . 72.91(7)
C8 C7 Ti1 . . 71.91(7)
C6 C7 H7 . . 125.8
C8 C7 H7 . . 125.8
Ti1 C7 H7 . . 121.1
C9 C8 C7 . . 107.98(10)
C9 C8 Ti1 . . 72.13(6)
C7 C8 Ti1 . . 73.96(7)
C9 C8 H8 . . 126.0
C7 C8 H8 . . 126.0
Ti1 C8 H8 . . 119.7
C8 C9 C10 . . 107.96(10)
C8 C9 Ti1 . . 73.47(6)
C10 C9 Ti1 . . 73.11(6)
C8 C9 H9 . . 126.0
C10 C9 H9 . . 126.0
Ti1 C9 H9 . . 119.3
C9 C10 C6 . . 108.01(10)
C9 C10 Ti1 . . 72.37(6)
C6 C10 Ti1 . . 73.96(6)
C9 C10 H10 . . 126.0
C6 C10 H10 . . 126.0
Ti1 C10 H10 . . 119.5
C12 C11 O2 . . 124.91(14)
C12 C11 H11 . . 117.5
O2 C11 H11 . . 117.5
C11 C12 H12A . . 120.0
C11 C12 H12B . . 120.0
H12A C12 H12B . . 120.0
N2 C13 C14 . . 109.58(9)
N2 C13 C15 . . 113.45(9)
C14 C13 C15 . . 110.07(10)
N2 C13 H13 . . 107.9
C14 C13 H13 . . 107.9
C15 C13 H13 . . 107.9
C13 C14 H14A . . 109.5
C13 C14 H14B . . 109.5
H14A C14 H14B . . 109.5
C13 C14 H14C . . 109.5
H14A C14 H14C . . 109.5
H14B C14 H14C . . 109.5
C13 C15 H15A . . 109.5
C13 C15 H15B . . 109.5
H15A C15 H15B . . 109.5
C13 C15 H15C . . 109.5
H15A C15 H15C . . 109.5
H15B C15 H15C . . 109.5
C20 C16 C17 . . 107.95(11)
C20 C16 Ti2 . . 73.39(7)
C17 C16 Ti2 . . 73.68(7)
C20 C16 H16 . . 126.0
C17 C16 H16 . . 126.0
Ti2 C16 H16 . . 118.8
C18 C17 C16 . . 108.20(11)
C18 C17 Ti2 . . 74.68(7)
C16 C17 Ti2 . . 71.73(7)
C18 C17 H17 . . 125.9
C16 C17 H17 . . 125.9
Ti2 C17 H17 . . 119.5
C17 C18 C19 . . 108.13(11)
C17 C18 Ti2 . . 71.60(7)
C19 C18 Ti2 . . 72.50(7)
C17 C18 H18 . . 125.9
C19 C18 H18 . . 125.9
Ti2 C18 H18 . . 121.7
C18 C19 C20 . . 108.23(11)
C18 C19 Ti2 . . 73.87(7)
C20 C19 Ti2 . . 71.58(7)
C18 C19 H19 . . 125.9
C20 C19 H19 . . 125.9
Ti2 C19 H19 . . 120.4
C16 C20 C19 . . 107.48(11)
C16 C20 Ti2 . . 72.18(7)
C19 C20 Ti2 . . 74.01(7)
C16 C20 H20 . . 126.3
C19 C20 H20 . . 126.3
Ti2 C20 H20 . . 119.4
C3 N1 Ti1 . 3_765 151.07(8)
C3 N1 Ti1 . . 114.31(7)
Ti1 N1 Ti1 3_765 . 92.75(4)
C13 N2 Ti2 . 3_655 133.70(7)
C13 N2 Ti2 . . 129.43(7)
Ti2 N2 Ti2 3_655 . 94.16(4)
C1 O1 Ti1 . . 131.09(7)
C11 O2 Ti2 . . 129.76(8)
N1 Ti1 O1 3_765 . 106.79(4)
N1 Ti1 N1 3_765 . 87.25(4)
O1 Ti1 N1 . . 101.68(4)
N1 Ti1 C9 3_765 . 93.65(4)
O1 Ti1 C9 . . 142.01(4)
N1 Ti1 C9 . . 111.16(4)
N1 Ti1 C10 3_765 . 121.55(4)
O1 Ti1 C10 . . 130.56(4)
N1 Ti1 C10 . . 90.95(4)
C9 Ti1 C10 . . 34.52(4)
N1 Ti1 C8 3_765 . 97.76(4)
O1 Ti1 C8 . . 109.60(4)
N1 Ti1 C8 . . 145.17(4)
C9 Ti1 C8 . . 34.40(4)
C10 Ti1 C8 . . 57.08(4)
N1 Ti1 C6 3_765 . 150.56(4)
O1 Ti1 C6 . . 96.60(4)
N1 Ti1 C6 . . 105.55(4)
C9 Ti1 C6 . . 57.12(4)
C10 Ti1 C6 . . 34.37(4)
C8 Ti1 C6 . . 56.77(4)
N1 Ti1 C7 3_765 . 129.22(4)
O1 Ti1 C7 . . 85.81(4)
N1 Ti1 C7 . . 139.30(4)
C9 Ti1 C7 . . 56.86(4)
C10 Ti1 C7 . . 56.70(4)
C8 Ti1 C7 . . 34.13(4)
C6 Ti1 C7 . . 33.84(4)
N1 Ti1 Ti1 3_765 3_765 46.02(3)
O1 Ti1 Ti1 . 3_765 109.66(3)
N1 Ti1 Ti1 . 3_765 41.24(3)
C9 Ti1 Ti1 . 3_765 107.58(3)
C10 Ti1 Ti1 . 3_765 110.93(3)
C8 Ti1 Ti1 . 3_765 132.88(3)
C6 Ti1 Ti1 . 3_765 140.16(3)
C7 Ti1 Ti1 . 3_765 164.44(3)
N2 Ti2 O2 3_655 . 107.20(4)
N2 Ti2 N2 3_655 . 85.84(4)
O2 Ti2 N2 . . 103.11(4)
N2 Ti2 C16 3_655 . 117.65(4)
O2 Ti2 C16 . . 131.96(4)
N2 Ti2 C16 . . 96.63(4)
N2 Ti2 C20 3_655 . 88.59(4)
O2 Ti2 C20 . . 140.36(4)
N2 Ti2 C20 . . 114.35(4)
C16 Ti2 C20 . . 34.43(5)
N2 Ti2 C17 3_655 . 145.09(4)
O2 Ti2 C17 . . 97.53(4)
N2 Ti2 C17 . . 112.49(4)
C16 Ti2 C17 . . 34.59(5)
C20 Ti2 C17 . . 57.08(5)
N2 Ti2 C19 3_655 . 92.34(4)
O2 Ti2 C19 . . 107.19(4)
N2 Ti2 C19 . . 148.75(4)
C16 Ti2 C19 . . 56.89(4)
C20 Ti2 C19 . . 34.41(4)
C17 Ti2 C19 . . 56.31(4)
N2 Ti2 C18 3_655 . 123.60(4)
O2 Ti2 C18 . . 85.03(4)
N2 Ti2 C18 . . 146.12(4)
C16 Ti2 C18 . . 56.71(4)
C20 Ti2 C18 . . 56.67(4)
C17 Ti2 C18 . . 33.72(5)
C19 Ti2 C18 . . 33.63(4)
N2 Ti2 Ti2 3_655 3_655 43.66(3)
O2 Ti2 Ti2 . 3_655 110.86(3)
N2 Ti2 Ti2 . 3_655 42.18(3)
C16 Ti2 Ti2 . 3_655 113.10(3)
C20 Ti2 Ti2 . 3_655 105.60(3)
C17 Ti2 Ti2 . 3_655 144.77(4)
C19 Ti2 Ti2 . 3_655 128.26(3)
C18 Ti2 Ti2 . 3_655 161.30(3)

loop_
_geom_bond_atom_site_label_1
_geom_bond_atom_site_label_2
_geom_bond_site_symmetry_2
_geom_bond_distance
C1 C2 . 1.3133(18)
C1 O1 . 1.3443(14)
C1 H1 . 0.9500
C2 H2A . 0.9500
C2 H2B . 0.9500
C3 N1 . 1.4703(14)
C3 C4 . 1.5124(17)
C3 C5 . 1.5197(17)
C3 H3 . 1.0000
C4 H4A . 0.9800
C4 H4B . 0.9800
C4 H4C . 0.9800
C5 H5A . 0.9800
C5 H5B . 0.9800
C5 H5C . 0.9800
C6 C7 . 1.4039(17)
C6 C10 . 1.4155(16)
C6 Ti1 . 2.4096(11)
C6 H6 . 0.9500
C7 C8 . 1.4093(18)
C7 Ti1 . 2.4140(12)
C7 H7 . 0.9500
C8 C9 . 1.4071(17)
C8 Ti1 . 2.3878(11)
C8 H8 . 0.9500
C9 C10 . 1.4094(16)
C9 Ti1 . 2.3706(11)
C9 H9 . 0.9500
C10 Ti1 . 2.3801(11)
C10 H10 . 0.9500
C11 C12 . 1.315(2)
C11 O2 . 1.3395(16)
C11 H11 . 0.9500
C12 H12A . 0.9500
C12 H12B . 0.9500
C13 N2 . 1.4665(14)
C13 C14 . 1.5198(16)
C13 C15 . 1.5267(16)
C13 H13 . 1.0000
C14 H14A . 0.9800
C14 H14B . 0.9800
C14 H14C . 0.9800
C15 H15A . 0.9800
C15 H15B . 0.9800
C15 H15C . 0.9800
C16 C20 . 1.4028(18)
C16 C17 . 1.4118(19)
C16 Ti2 . 2.3617(12)
C16 H16 . 0.9500
C17 C18 . 1.3963(19)
C17 Ti2 . 2.3869(12)
C17 H17 . 0.9500
C18 C19 . 1.3986(18)
C18 Ti2 . 2.4262(11)
C18 H18 . 0.9500
C19 C20 . 1.4158(16)
C19 Ti2 . 2.4087(11)
C19 H19 . 0.9500
C20 Ti2 . 2.3773(12)
C20 H20 . 0.9500
N1 Ti1 3_765 1.8296(9)
N1 Ti1 . 1.9972(10)
N2 Ti2 3_655 1.8864(9)
N2 Ti2 . 1.9398(9)
O1 Ti1 . 1.8834(8)
O2 Ti2 . 1.8913(8)
Ti1 N1 3_765 1.8296(9)
Ti1 Ti1 3_765 2.7725(4)
Ti2 N2 3_655 1.8864(9)
Ti2 Ti2 3_655 2.8022(4)
